data_4349450
loop_
_publ_author_name
'Pal, Rumpa'
'Mebs, Stefan'
'Shi, Ming W.'
'Jayatilaka, Dylan'
'Krzeszczakowska, Joanna M.'
'Malaspina, Lorraine A.'
'Wiecko, Michal'
'Luger, Peter'
'Hesse, Malte'
'Chen, Yu-Sheng'
'Beckmann, Jens'
'Grabowsky, Simon'

_publ_contact_author
;
  Prof. Dr. Simon Grabowsky
  Universit&#x00C3;&#x00A4;t Bremen
  Fachbereich 2 - Biologie/Chemie 
  Institut f&#x00C3;&#x00BC;r Anorganische Chemie und Kristallographie
  Leobener Str. NW 2, A4036
  28359 Bremen
  Germany
;
_publ_section_title
;
 Linear MgCp*<sub>2</sub> vs Bent CaCp*<sub>2</sub>: London Dispersion,
 Ligand-Induced Charge Localizations, and Pseudo-Pregostic
 C-H&#x00B7;&#x00B7;&#x00B7;Ca Interactions.
;
_journal_issue 9
_journal_name_full 'Inorganic chemistry'
_journal_page_first 4906
_journal_page_last 4920
_journal_paper_doi 10.1021/acs.inorgchem.7b03079
_journal_volume 57
_journal_year 2018
_chemical_compound_source synthesis
_chemical_formula_moiety 'C20 H30 Ca'
_chemical_formula_sum 'C20 H30 Ca'
_chemical_formula_weight 310.52
_space_group_IT_number 14
_space_group_name_Hall '-P 2yn'
_space_group_name_H-M_alt 'P 1 21/n 1'
_symmetry_cell_setting monoclinic
_symmetry_Int_Tables_number 14
_symmetry_space_group_name_Hall '-P 2yn'
_symmetry_space_group_name_H-M 'P 1 21/n 1'
_atom_sites_solution_hydrogens geom
_audit_creation_date 2018-2-5
_audit_creation_method 'Tonto 17.12.12 github v. daf061c'
_cell_angle_alpha 90
_cell_angle_beta 96.2650(10)
_cell_angle_gamma 90
_cell_formula_units_Z 8
_cell_length_a 9.6254(3)
_cell_length_b 12.2852(4)
_cell_length_c 30.7537(9)
_cell_measurement_reflns_used 9861
_cell_measurement_temperature 12(1)
_cell_measurement_theta_max 62.16
_cell_measurement_theta_min 4.58
_cell_measurement_wavelength 0.41328
_cell_volume 3614.91(19)
_computing_cell_refinement 'Bruker APEX II'
_computing_data_collection 'Bruker APEX II'
_computing_data_reduction 'Bruker XPREP and SADABS'
_computing_molecular_graphics 'ORTEP-3 for Windows (Farrugia, 2012)'
_computing_publication_material 'WinGX publication routines (Farrugia, 2012)'
_computing_structure_refinement 'SHELXL-2014/7 (Sheldrick, 2014)'
_computing_structure_solution 'SHELXS-97 (Sheldrick, 2008)'
_diffrn_ambient_temperature 12(1)
_diffrn_measured_fraction_theta_full 0.999
_diffrn_measured_fraction_theta_max 1
_diffrn_measurement_device_type 'Bruker APEX II CCD area detector'
_diffrn_measurement_method 'phi scans'
_diffrn_radiation_probe x-ray
_diffrn_radiation_type synchrotron
_diffrn_radiation_wavelength 0.41328
_diffrn_reflns_av_R_equivalents 0.0551
_diffrn_reflns_av_unetI/netI 0.0219
_diffrn_reflns_Laue_measured_fraction_full 0.999
_diffrn_reflns_Laue_measured_fraction_max 1
_diffrn_reflns_limit_h_max 13
_diffrn_reflns_limit_h_min -9
_diffrn_reflns_limit_k_max 17
_diffrn_reflns_limit_k_min -17
_diffrn_reflns_limit_l_max 43
_diffrn_reflns_limit_l_min -43
_diffrn_reflns_number 136591
_diffrn_reflns_point_group_measured_fraction_full 0.999
_diffrn_reflns_point_group_measured_fraction_max 1
_diffrn_reflns_theta_full 14.357
_diffrn_reflns_theta_max 17.169
_diffrn_reflns_theta_min 1.237
_diffrn_source synchrotron
_diffrn_standards_number 0
_exptl_absorpt_coefficient_mu 0.063
_exptl_absorpt_correction_T_max 0.746
_exptl_absorpt_correction_T_min 0.632
_exptl_absorpt_correction_type multi-scan
_exptl_absorpt_process_details
;
SADABS-2016/2 - Bruker AXS area detector scaling and absorption correction
;
_exptl_crystal_colour colorless
_exptl_crystal_density_diffrn 1.141
_exptl_crystal_density_method 'not measured'
_exptl_crystal_description block
_exptl_crystal_F_000 1360
_exptl_crystal_size_max 0.15
_exptl_crystal_size_mid 0.12
_exptl_crystal_size_min 0.04
_reflns_Friedel_coverage 0
_reflns_number_gt 9754
_reflns_number_total 11048
_reflns_threshold_expression 'I > 2\s(I)'
_cod_data_source_file ic7b03079_si_004.cif
_cod_data_source_block CaCp2_IAM_070_elongated
_cod_original_sg_symbol_H-M 'P 21/n'
_cod_database_code 4349450

loop_
_symmetry_equiv_pos_as_xyz
'x, y, z'
'-x+1/2, y+1/2, -z+1/2'
'-x, -y, -z'
'x-1/2, -y-1/2, z-1/2'

loop_
_atom_site_label
_atom_site_fract_x
_atom_site_fract_y
_atom_site_fract_z
_atom_site_U_iso_or_equiv
_atom_site_adp_type
_atom_site_occupancy
_atom_site_disorder_group
C7 0.42522(8) 0.92237(6) 0.70216(2) 0.007662 Uani 1.000000 0
C8 0.45423(8) 1.00771(6) 0.67329(2) 0.007412 Uani 1.000000 0
C9 0.33897(8) 1.08075(6) 0.66966(2) 0.007502 Uani 1.000000 0
C10 0.23873(8) 1.04023(6) 0.69608(2) 0.008002 Uani 1.000000 0
C6 0.29185(8) 0.94209(6) 0.71597(2) 0.008233 Uani 1.000000 0
C17 0.52559(8) 0.83569(6) 0.71997(2) 0.010480 Uani 1.000000 0
H17A 0.570871(0) 0.858336(0) 0.752275(0) 0.016000 Uiso 1.000000 0
H17B 0.606991(0) 0.826957(0) 0.698815(0) 0.016000 Uiso 1.000000 0
H17C 0.470738(0) 0.759633(0) 0.721574(0) 0.016000 Uiso 1.000000 0
C18 0.58878(8) 1.02385(6) 0.65365(3) 0.010803 Uani 1.000000 0
H18A 0.673784(0) 1.029960(0) 0.679380(0) 0.016000 Uiso 0.410000 7
H18B 0.582746(0) 1.097478(0) 0.634528(0) 0.016000 Uiso 0.410000 7
H18C 0.606317(0) 0.955643(0) 0.632935(0) 0.016000 Uiso 0.410000 7
H18E 0.657026(0) 1.075747(0) 0.674577(0) 0.016000 Uiso 0.590000 8
H18F 0.567484(0) 1.061269(0) 0.621954(0) 0.016000 Uiso 0.590000 8
H18D 0.638456(0) 0.946231(0) 0.650231(0) 0.016000 Uiso 0.590000 8
C19 0.33161(8) 1.18660(6) 0.64515(3) 0.011242 Uani 1.000000 0
H19A 0.421727(0) 1.194344(0) 0.627472(0) 0.017000 Uiso 0.310000 13
H19B 0.329805(0) 1.252966(0) 0.667963(0) 0.017000 Uiso 0.310000 13
H19C 0.237973(0) 1.188396(0) 0.622529(0) 0.017000 Uiso 0.310000 13
H19D 0.224102(0) 1.205676(0) 0.634434(0) 0.017000 Uiso 0.690000 14
H19E 0.389177(0) 1.179754(0) 0.617147(0) 0.017000 Uiso 0.690000 14
H19F 0.376259(0) 1.250336(0) 0.666302(0) 0.017000 Uiso 0.690000 14
C20 0.10650(8) 1.09533(6) 0.70587(3) 0.011222 Uani 1.000000 0
H20A 0.117033(0) 1.121292(0) 0.739518(0) 0.017000 Uiso 1.000000 0
H20B 0.020449(0) 1.039201(0) 0.700294(0) 0.017000 Uiso 1.000000 0
H20C 0.087090(0) 1.164971(0) 0.684811(0) 0.017000 Uiso 1.000000 0
C16 0.22465(9) 0.87810(6) 0.74966(2) 0.012063 Uani 1.000000 0
H16A 0.278216(0) 0.801593(0) 0.755314(0) 0.018000 Uiso 0.510000 9
H16B 0.116675(0) 0.863292(0) 0.738038(0) 0.018000 Uiso 0.510000 9
H16C 0.230987(0) 0.923525(0) 0.779764(0) 0.018000 Uiso 0.510000 9
H16D 0.240071(0) 0.792416(0) 0.744546(0) 0.018000 Uiso 0.490000 10
H16E 0.114391(0) 0.895607(0) 0.746787(0) 0.018000 Uiso 0.490000 10
H16F 0.271209(0) 0.900399(0) 0.781865(0) 0.018000 Uiso 0.490000 10
C4 0.13459(8) 0.85900(7) 0.55080(2) 0.012692 Uani 1.000000 0
C3 0.10130(8) 0.96931(7) 0.55869(2) 0.012140 Uani 1.000000 0
C2 0.00364(8) 0.97115(6) 0.58996(2) 0.008789 Uani 1.000000 0
C1 -0.02058(8) 0.86201(6) 0.60228(2) 0.008572 Uani 1.000000 0
C5 0.05917(8) 0.79263(6) 0.57762(2) 0.010836 Uani 1.000000 0
C14 0.22294(10) 0.82021(9) 0.51655(3) 0.021484 Uani 1.000000 0
H14A 0.156612(0) 0.787786(0) 0.489128(0) 0.032000 Uiso 0.400000 11
H14B 0.293063(0) 0.757653(0) 0.530169(0) 0.032000 Uiso 0.400000 11
H14C 0.282559(0) 0.887376(0) 0.505840(0) 0.032000 Uiso 0.400000 11
H14D 0.159623(0) 0.814253(0) 0.485531(0) 0.032000 Uiso 0.600000 12
H14E 0.265847(0) 0.741472(0) 0.525690(0) 0.032000 Uiso 0.600000 12
H14F 0.306784(0) 0.877060(0) 0.513914(0) 0.032000 Uiso 0.600000 12
C13 0.15257(9) 1.06646(8) 0.53541(3) 0.019510 Uani 1.000000 0
H13A 0.120423(0) 1.059553(0) 0.500864(0) 0.029000 Uiso 0.330000 13
H13B 0.264918(0) 1.069983(0) 0.540897(0) 0.029000 Uiso 0.330000 13
H13C 0.109165(0) 1.139577(0) 0.547746(0) 0.029000 Uiso 0.330000 13
H13D 0.088017(0) 1.078166(0) 0.504900(0) 0.029000 Uiso 0.670000 14
H13E 0.259123(0) 1.053036(0) 0.529113(0) 0.029000 Uiso 0.670000 14
H13F 0.147334(0) 1.137694(0) 0.555578(0) 0.029000 Uiso 0.670000 14
C12 -0.07443(8) 1.06942(6) 0.60303(3) 0.011248 Uani 1.000000 0
H12A -0.005720(0) 1.138859(0) 0.605353(0) 0.017000 Uiso 1.000000 0
H12B -0.111661(0) 1.055143(0) 0.634312(0) 0.017000 Uiso 1.000000 0
H12C -0.161910(0) 1.084769(0) 0.578874(0) 0.017000 Uiso 1.000000 0
C11 -0.11789(8) 0.82645(6) 0.63448(3) 0.011865 Uani 1.000000 0
H11B -0.076278(0) 0.755040(0) 0.651556(0) 0.018000 Uiso 1.000000 0
H11A -0.218717(0) 0.807891(0) 0.617345(0) 0.018000 Uiso 1.000000 0
H11C -0.128450(0) 0.890922(0) 0.657621(0) 0.018000 Uiso 1.000000 0
C15 0.05208(9) 0.67059(7) 0.57643(3) 0.019310 Uani 1.000000 0
H15C 0.046721(0) 0.639993(0) 0.609023(0) 0.029000 Uiso 1.000000 0
H15B 0.144001(0) 0.638846(0) 0.563829(0) 0.029000 Uiso 1.000000 0
H15A -0.039598(0) 0.645459(0) 0.555632(0) 0.029000 Uiso 1.000000 0
C27 0.82383(9) 0.42111(6) 0.66911(2) 0.010386 Uani 1.000000 0
C28 0.95721(8) 0.45642(6) 0.65963(2) 0.009185 Uani 1.000000 0
C29 0.98898(8) 0.55530(6) 0.68268(2) 0.011172 Uani 1.000000 0
C30 0.87413(9) 0.58145(6) 0.70581(2) 0.012007 Uani 1.000000 0
C26 0.77217(9) 0.49888(6) 0.69765(2) 0.012257 Uani 1.000000 0
C37 0.75908(9) 0.31278(6) 0.65637(3) 0.015228 Uani 1.000000 0
H37A 0.753045(0) 0.303156(0) 0.621406(0) 0.023000 Uiso 0.400000 5
H37B 0.655555(0) 0.308988(0) 0.666500(0) 0.023000 Uiso 0.400000 5
H37C 0.822235(0) 0.248661(0) 0.672103(0) 0.023000 Uiso 0.400000 5
H37D 0.785358(0) 0.290250(0) 0.624426(0) 0.023000 Uiso 0.600000 6
H37E 0.647215(0) 0.318414(0) 0.655730(0) 0.023000 Uiso 0.600000 6
H37F 0.798360(0) 0.252122(0) 0.679846(0) 0.023000 Uiso 0.600000 6
C38 1.04988(9) 0.39684(6) 0.63144(3) 0.013240 Uani 1.000000 0
H38A 0.999869(0) 0.322306(0) 0.619840(0) 0.020000 Uiso 0.598000 3
H38B 1.148106(0) 0.378501(0) 0.650250(0) 0.020000 Uiso 0.598000 3
H38C 1.068180(0) 0.447031(0) 0.603922(0) 0.020000 Uiso 0.598000 3
H38D 1.009800(0) 0.406317(0) 0.597566(0) 0.020000 Uiso 0.402000 4
H38F 1.052373(0) 0.311688(0) 0.639816(0) 0.020000 Uiso 0.402000 4
H38E 1.154051(0) 0.429791(0) 0.636670(0) 0.020000 Uiso 0.402000 4
C39 1.12722(9) 0.61297(7) 0.68847(3) 0.019418 Uani 1.000000 0
H39B 1.196348(0) 0.577194(0) 0.667175(0) 0.029000 Uiso 1.000000 0
H39C 1.172518(0) 0.605376(0) 0.721933(0) 0.029000 Uiso 1.000000 0
H39A 1.112060(0) 0.697772(0) 0.680430(0) 0.029000 Uiso 1.000000 0
C40 0.87217(11) 0.67236(7) 0.73848(3) 0.018074 Uani 1.000000 0
H40A 0.946464(0) 0.655354(0) 0.766434(0) 0.027000 Uiso 1.000000 0
H40B 0.769039(0) 0.679253(0) 0.748718(0) 0.027000 Uiso 1.000000 0
H40C 0.899590(0) 0.747718(0) 0.723687(0) 0.027000 Uiso 1.000000 0
C36 0.64297(11) 0.48801(7) 0.72044(3) 0.020931 Uani 1.000000 0
H36A 0.671690(0) 0.466036(0) 0.754124(0) 0.031000 Uiso 1.000000 0
H36B 0.576626(0) 0.425776(0) 0.704671(0) 0.031000 Uiso 1.000000 0
H36C 0.587709(0) 0.564379(0) 0.718937(0) 0.031000 Uiso 1.000000 0
C22 0.52800(8) 0.66007(6) 0.58778(2) 0.008123 Uani 1.000000 0
C25A 0.6018(2) 0.4941(2) 0.56213(7) 0.006656 Uani 0.496000 1
C24A 0.66346(19) 0.5766(2) 0.53886(6) 0.006921 Uani 0.496000 1
C23A 0.6200(4) 0.6788(2) 0.55343(11) 0.007235 Uani 0.496000 1
C21A 0.5199(9) 0.5420(6) 0.5919(2) 0.006105 Uani 0.496000 1
C35A 0.61021(19) 0.37447(13) 0.55207(6) 0.012000 Uani 0.496000 1
H35C 0.557198(0) 0.328786(0) 0.575186(0) 0.018000 Uiso 0.496000 1
H35A 0.718137(0) 0.349819(0) 0.554348(0) 0.018000 Uiso 0.496000 1
H35B 0.561278(0) 0.359244(0) 0.519453(0) 0.018000 Uiso 0.496000 1
C34A 0.74494(17) 0.55701(15) 0.50047(5) 0.014169 Uani 0.496000 1
H34A 0.784504(0) 0.633299(0) 0.489732(0) 0.021000 Uiso 0.496000 1
H34C 0.677614(0) 0.520667(0) 0.474152(0) 0.021000 Uiso 0.496000 1
H34B 0.830948(0) 0.503034(0) 0.510152(0) 0.021000 Uiso 0.496000 1
C33A 0.6486(2) 0.78748(18) 0.53435(7) 0.014119 Uani 0.496000 1
H33C 0.614973(0) 0.850832(0) 0.555030(0) 0.021000 Uiso 0.496000 1
H33A 0.592574(0) 0.794239(0) 0.502183(0) 0.021000 Uiso 0.496000 1
H33B 0.759035(0) 0.795575(0) 0.532164(0) 0.021000 Uiso 0.496000 1
C32A 0.4340(6) 0.7222(4) 0.61713(17) 0.008868 Uani 0.496000 1
H32A 0.476284(0) 0.802281(0) 0.624050(0) 0.013000 Uiso 0.496000 1
H32C 0.430415(0) 0.678505(0) 0.647347(0) 0.013000 Uiso 0.496000 1
H32B 0.329966(0) 0.729046(0) 0.600487(0) 0.013000 Uiso 0.496000 1
C31A 0.4254(2) 0.48771(19) 0.62089(8) 0.010657 Uani 0.496000 1
H31A 0.424951(0) 0.533473(0) 0.650744(0) 0.016000 Uiso 0.496000 1
H31C 0.462299(0) 0.406386(0) 0.628416(0) 0.016000 Uiso 0.496000 1
H31B 0.321006(0) 0.484111(0) 0.604306(0) 0.016000 Uiso 0.496000 1
C25B 0.6208(2) 0.5225(2) 0.55228(8) 0.008006 Uani 0.504000 2
C24B 0.6724(2) 0.6216(2) 0.53761(6) 0.008018 Uani 0.504000 2
C23B 0.6131(4) 0.7080(2) 0.55948(11) 0.007717 Uani 0.504000 2
C21B 0.5280(10) 0.5482(7) 0.5841(2) 0.008861 Uani 0.504000 2
C35B 0.64916(19) 0.41118(14) 0.53456(6) 0.012876 Uani 0.504000 2
H35D 0.611766(0) 0.349887(0) 0.555454(0) 0.019000 Uiso 0.504000 2
H35F 0.759932(0) 0.401106(0) 0.533595(0) 0.019000 Uiso 0.504000 2
H35E 0.596080(0) 0.403116(0) 0.502033(0) 0.019000 Uiso 0.504000 2
C34B 0.75772(18) 0.63509(14) 0.49969(5) 0.013685 Uani 0.504000 2
H34F 0.825219(0) 0.704754(0) 0.505309(0) 0.021000 Uiso 0.504000 2
H34E 0.689008(0) 0.646867(0) 0.470007(0) 0.021000 Uiso 0.504000 2
H34D 0.820104(0) 0.563266(0) 0.496671(0) 0.021000 Uiso 0.504000 2
C33B 0.62686(18) 0.82665(16) 0.54836(6) 0.010852 Uani 0.504000 2
H33E 0.735658(0) 0.846775(0) 0.548068(0) 0.016000 Uiso 0.504000 2
H33D 0.582673(0) 0.875653(0) 0.572429(0) 0.016000 Uiso 0.504000 2
H33F 0.572061(0) 0.842408(0) 0.516553(0) 0.016000 Uiso 0.504000 2
C32B 0.4510(6) 0.7407(4) 0.61042(18) 0.012324 Uani 0.504000 2
H32D 0.465591(0) 0.725099(0) 0.645079(0) 0.018000 Uiso 0.504000 2
H32E 0.341485(0) 0.735651(0) 0.598840(0) 0.018000 Uiso 0.504000 2
H32F 0.489132(0) 0.820889(0) 0.604005(0) 0.018000 Uiso 0.504000 2
C31B 0.4375(2) 0.46971(17) 0.60611(8) 0.011293 Uani 0.504000 2
H31D 0.476524(0) 0.388175(0) 0.603183(0) 0.017000 Uiso 0.504000 2
H31F 0.331767(0) 0.474296(0) 0.590626(0) 0.017000 Uiso 0.504000 2
H31E 0.439518(0) 0.490556(0) 0.640189(0) 0.017000 Uiso 0.504000 2
Ca1 0.24169(2) 0.90181(2) 0.63199(2) 0.007008 Uani 1.000000 0
Ca2 0.77909(2) 0.59527(2) 0.62093(2) 0.006641 Uani 1.000000 0

loop_
_atom_site_aniso_label
_atom_site_aniso_U_11
_atom_site_aniso_U_22
_atom_site_aniso_U_33
_atom_site_aniso_U_23
_atom_site_aniso_U_13
_atom_site_aniso_U_12
C7 0.0086(3) 0.0063(3) 0.0078(3) -0.0004(2) -0.0004(2) 0.0002(2)
C8 0.0072(3) 0.0064(3) 0.0086(3) -0.0010(2) 0.0007(2) -0.0001(2)
C9 0.0087(3) 0.0054(3) 0.0084(3) -0.0004(2) 0.0009(2) 0.0004(2)
C10 0.0081(3) 0.0081(3) 0.0079(3) -0.0008(2) 0.0013(2) 0.0012(2)
C6 0.0097(3) 0.0083(3) 0.0067(3) 0.0001(2) 0.0009(2) -0.0002(2)
C17 0.0118(3) 0.0081(3) 0.0110(3) 0.0002(2) -0.0012(2) 0.0024(2)
C18 0.0089(3) 0.0094(3) 0.0146(3) -0.0010(2) 0.0035(2) -0.0004(2)
C19 0.0139(3) 0.0072(3) 0.0129(3) 0.0019(2) 0.0027(3) 0.0017(2)
C20 0.0099(3) 0.0130(3) 0.0110(3) -0.0014(2) 0.0022(3) 0.0024(2)
C16 0.0157(4) 0.0112(3) 0.0098(3) 0.0016(2) 0.0037(3) -0.0015(3)
C4 0.0094(3) 0.0225(4) 0.0061(3) -0.0012(3) 0.0005(2) 0.0036(3)
C3 0.0096(3) 0.0192(4) 0.0077(3) 0.0044(3) 0.0013(2) 0.0026(3)
C2 0.0078(3) 0.0106(3) 0.0078(3) 0.0011(2) 0.0001(2) 0.0002(2)
C1 0.0077(3) 0.0090(3) 0.0091(3) -0.0024(2) 0.0013(2) -0.0009(2)
C5 0.0086(3) 0.0131(3) 0.0106(3) -0.0055(3) 0.0001(2) 0.0007(3)
C14 0.0175(4) 0.0391(5) 0.0084(3) -0.0008(3) 0.0039(3) 0.0116(4)
C13 0.0132(4) 0.0295(4) 0.0164(4) 0.0141(3) 0.0042(3) 0.0022(3)
C12 0.0112(3) 0.0100(3) 0.0125(3) 0.0021(2) 0.0011(3) 0.0016(3)
C11 0.0115(3) 0.0074(3) 0.0178(3) -0.0005(3) 0.0066(3) -0.0009(2)
C15 0.0125(4) 0.0153(4) 0.0308(5) -0.0149(3) 0.0054(3) -0.0033(3)
C27 0.0171(4) 0.0051(3) 0.0095(3) 0.0011(2) 0.0039(3) 0.0009(2)
C28 0.0126(3) 0.0058(3) 0.0087(3) -0.0002(2) -0.0009(2) 0.0022(2)
C29 0.0135(3) 0.0072(3) 0.0115(3) -0.0020(2) -0.0046(3) 0.0027(2)
C30 0.0208(4) 0.0078(3) 0.0068(3) -0.0002(2) -0.0013(3) 0.0049(3)
C26 0.0210(4) 0.0076(3) 0.0092(3) 0.0021(2) 0.0063(3) 0.0034(3)
C37 0.0192(4) 0.0064(3) 0.0218(4) -0.0007(3) 0.0100(3) -0.0018(3)
C38 0.0129(4) 0.0088(3) 0.0180(4) -0.0036(3) 0.0016(3) 0.0025(3)
C39 0.0137(4) 0.0111(3) 0.0306(5) -0.0073(3) -0.0105(3) 0.0031(3)
C40 0.0334(5) 0.0113(3) 0.0084(3) -0.0029(3) -0.0028(3) 0.0080(3)
C36 0.0340(5) 0.0120(3) 0.0204(4) 0.0039(3) 0.0193(4) 0.0043(3)
C22 0.0085(3) 0.0074(3) 0.0082(3) -0.0003(2) -0.0003(2) 0.0004(2)
C25A 0.0074(8) 0.0049(10) 0.0074(9) -0.0001(7) -0.0004(6) -0.0002(7)
C24A 0.0085(7) 0.0067(9) 0.0057(7) -0.0008(8) 0.0014(5) -0.0002(8)
C23A 0.0092(9) 0.0063(13) 0.0060(11) 0.0016(9) -0.0001(8) -0.0018(11)
C21A 0.0071(12) 0.0031(13) 0.008(2) 0.0002(12) 0.0003(12) 0.0018(9)
C35A 0.0151(8) 0.0069(6) 0.0135(7) -0.0038(6) -0.0007(6) 0.0019(6)
C34A 0.0105(7) 0.0242(9) 0.0082(6) -0.0036(6) 0.0028(5) -0.0017(6)
C33A 0.0172(8) 0.0101(8) 0.0138(8) 0.0038(7) -0.0040(6) -0.0038(6)
C32A 0.0092(13) 0.0071(14) 0.0104(15) -0.0021(9) 0.0015(9) 0.0005(10)
C31A 0.0101(8) 0.0129(9) 0.0094(10) 0.0010(7) 0.0030(7) -0.0021(6)
C25B 0.0109(9) 0.0057(11) 0.0072(9) -0.0011(7) 0.0000(7) 0.0013(8)
C24B 0.0099(7) 0.0075(9) 0.0065(7) 0.0004(7) 0.0002(5) 0.0007(8)
C23B 0.0081(8) 0.0086(13) 0.0063(10) -0.0021(9) 0.0001(6) 0.0021(10)
C21B 0.0090(13) 0.0081(11) 0.009(2) 0.0040(12) -0.0012(13) -0.0042(8)
C35B 0.0142(8) 0.0096(7) 0.0142(8) -0.0047(6) -0.0013(6) 0.0027(6)
C34B 0.0139(7) 0.0197(9) 0.0079(6) 0.0003(5) 0.0032(5) 0.0024(6)
C33B 0.0131(7) 0.0079(7) 0.0117(7) 0.0027(6) 0.0020(6) -0.0001(6)
C32B 0.0122(16) 0.0110(17) 0.0132(16) -0.0035(11) -0.0012(10) 0.0038(11)
C31B 0.0116(8) 0.0101(8) 0.0122(10) 0.0001(7) 0.0014(7) -0.0011(6)
Ca1 0.00731(7) 0.00636(7) 0.00708(7) -0.00039(4) -0.00046(5) -0.00009(4)
Ca2 0.00720(7) 0.00642(7) 0.00617(7) 0.00022(4) 0.00013(5) -0.00022(4)

loop_
_atom_type_symbol
_atom_type_description
_atom_type_scat_dispersion_real
_atom_type_scat_dispersion_imag
_atom_type_scat_source
C C -0.0001 0.0005 'International Tables Vol C Tables 4.2.6.8 and 6.1.1.4'
H H 0 0 'International Tables Vol C Tables 4.2.6.8 and 6.1.1.4'
Ca Ca 0.0957 0.1049 'International Tables Vol C Tables 4.2.6.8 and 6.1.1.4'

loop_
_geom_angle_atom_site_label_1
_geom_angle_atom_site_label_2
_geom_angle_atom_site_label_3
_geom_angle
_geom_angle_site_symmetry_1
_geom_angle_site_symmetry_3
C6 C7 C8 107.91(6) . .
C6 C7 C17 125.48(7) . .
C8 C7 C17 126.09(7) . .
C6 C7 Ca1 73.43(4) . .
C8 C7 Ca1 73.75(4) . .
C17 C7 Ca1 125.14(5) . .
C7 C8 C9 108.05(6) . .
C7 C8 C18 125.87(7) . .
C9 C8 C18 125.82(6) . .
C7 C8 Ca1 75.02(4) . .
C9 C8 Ca1 73.45(4) . .
C18 C8 Ca1 122.05(5) . .
C10 C9 C8 107.90(6) . .
C10 C9 C19 126.46(7) . .
C8 C9 C19 125.45(7) . .
C10 C9 Ca1 74.04(4) . .
C8 C9 Ca1 75.07(4) . .
C19 C9 Ca1 120.79(5) . .
C9 C10 C6 108.01(6) . .
C9 C10 C20 126.99(7) . .
C6 C10 C20 124.70(7) . .
C9 C10 Ca1 74.41(4) . .
C6 C10 Ca1 74.87(4) . .
C20 C10 Ca1 121.71(5) . .
C7 C6 C10 108.13(6) . .
C7 C6 C16 126.15(7) . .
C10 C6 C16 125.38(7) . .
C7 C6 Ca1 75.39(4) . .
C10 C6 Ca1 73.58(4) . .
C16 C6 Ca1 122.26(5) . .
C7 C17 H17A 109.5 . .
C7 C17 H17B 109.5 . .
H17A C17 H17B 109.5 . .
C7 C17 H17C 109.5 . .
H17A C17 H17C 109.5 . .
H17B C17 H17C 109.5 . .
C8 C18 H18A 109.5 . .
C8 C18 H18B 109.5 . .
H18A C18 H18B 109.5 . .
C8 C18 H18C 109.5 . .
H18A C18 H18C 109.5 . .
H18B C18 H18C 109.5 . .
C8 C18 H18E 109.5 . .
C8 C18 H18F 109.5 . .
H18E C18 H18F 109.5 . .
C8 C18 H18D 109.5 . .
H18E C18 H18D 109.5 . .
H18F C18 H18D 109.5 . .
C9 C19 H19A 109.5 . .
C9 C19 H19B 109.5 . .
H19A C19 H19B 109.5 . .
C9 C19 H19C 109.5 . .
H19A C19 H19C 109.5 . .
H19B C19 H19C 109.5 . .
C9 C19 H19D 109.5 . .
C9 C19 H19E 109.5 . .
H19D C19 H19E 109.5 . .
C9 C19 H19F 109.5 . .
H19D C19 H19F 109.5 . .
H19E C19 H19F 109.5 . .
C10 C20 H20A 109.5 . .
C10 C20 H20B 109.5 . .
H20A C20 H20B 109.5 . .
C10 C20 H20C 109.5 . .
H20A C20 H20C 109.5 . .
H20B C20 H20C 109.5 . .
C6 C16 H16A 109.5 . .
C6 C16 H16B 109.5 . .
H16A C16 H16B 109.5 . .
C6 C16 H16C 109.5 . .
H16A C16 H16C 109.5 . .
H16B C16 H16C 109.5 . .
C6 C16 H16D 109.5 . .
C6 C16 H16E 109.5 . .
H16D C16 H16E 109.5 . .
C6 C16 H16F 109.5 . .
H16D C16 H16F 109.5 . .
H16E C16 H16F 109.5 . .
C5 C4 C3 108.10(7) . .
C5 C4 C14 126.28(8) . .
C3 C4 C14 125.35(8) . .
C5 C4 Ca1 74.73(4) . .
C3 C4 Ca1 73.80(4) . .
C14 C4 Ca1 122.17(6) . .
C2 C3 C4 108.08(7) . .
C2 C3 C13 125.99(8) . .
C4 C3 C13 125.79(7) . .
C2 C3 Ca1 74.95(4) . .
C4 C3 Ca1 75.01(4) . .
C13 C3 Ca1 119.58(6) . .
C3 C2 C1 107.85(7) . .
C3 C2 C12 125.72(7) . .
C1 C2 C12 125.96(7) . .
C3 C2 Ca1 73.92(4) . .
C1 C2 Ca1 73.99(4) . .
C12 C2 Ca1 124.11(5) . .
C2 C1 C5 108.08(7) . .
C2 C1 C11 125.71(7) . .
C5 C1 C11 126.18(7) . .
C2 C1 Ca1 74.82(4) . .
C5 C1 Ca1 75.13(4) . .
C11 C1 Ca1 117.95(5) . .
C4 C5 C1 107.87(7) . .
C4 C5 C15 125.88(7) . .
C1 C5 C15 125.91(7) . .
C4 C5 Ca1 74.30(4) . .
C1 C5 Ca1 73.70(4) . .
C15 C5 Ca1 123.06(6) . .
C4 C14 H14A 109.5 . .
C4 C14 H14B 109.5 . .
H14A C14 H14B 109.5 . .
C4 C14 H14C 109.5 . .
H14A C14 H14C 109.5 . .
H14B C14 H14C 109.5 . .
C4 C14 H14D 109.5 . .
C4 C14 H14E 109.5 . .
H14D C14 H14E 109.5 . .
C4 C14 H14F 109.5 . .
H14D C14 H14F 109.5 . .
H14E C14 H14F 109.5 . .
C3 C13 H13A 109.5 . .
C3 C13 H13B 109.5 . .
H13A C13 H13B 109.5 . .
C3 C13 H13C 109.5 . .
H13A C13 H13C 109.5 . .
H13B C13 H13C 109.5 . .
C3 C13 H13D 109.5 . .
C3 C13 H13E 109.5 . .
H13D C13 H13E 109.5 . .
C3 C13 H13F 109.5 . .
H13D C13 H13F 109.5 . .
H13E C13 H13F 109.5 . .
C2 C12 H12A 109.5 . .
C2 C12 H12B 109.5 . .
H12A C12 H12B 109.5 . .
C2 C12 H12C 109.5 . .
H12A C12 H12C 109.5 . .
H12B C12 H12C 109.5 . .
C1 C11 Ca2 113.69(5) . 1_455
C1 C11 H11B 109.5 . .
Ca2 C11 H11B 53.2 1_455 .
C1 C11 H11A 109.5 . .
Ca2 C11 H11A 57.9 1_455 .
H11B C11 H11A 109.5 . .
C1 C11 H11C 109.5 . .
Ca2 C11 H11C 136.8 1_455 .
H11B C11 H11C 109.5 . .
H11A C11 H11C 109.5 . .
C5 C15 Ca2 108.24(5) . 1_455
C5 C15 H15C 109.5 . .
Ca2 C15 H15C 51.8 1_455 .
C5 C15 H15B 109.5 . .
Ca2 C15 H15B 142 1_455 .
H15C C15 H15B 109.5 . .
C5 C15 H15A 109.5 . .
Ca2 C15 H15A 61.2 1_455 .
H15C C15 H15A 109.5 . .
H15B C15 H15A 109.5 . .
C28 C27 C26 107.88(7) . .
C28 C27 C37 125.26(7) . .
C26 C27 C37 126.31(7) . .
C28 C27 Ca2 74.28(4) . .
C26 C27 Ca2 75.69(4) . .
C37 C27 Ca2 122.64(5) . .
C27 C28 C29 108.03(7) . .
C27 C28 C38 125.40(7) . .
C29 C28 C38 126.54(7) . .
C27 C28 Ca2 74.27(4) . .
C29 C28 Ca2 76.35(4) . .
C38 C28 Ca2 117.22(5) . .
C30 C29 C28 107.88(7) . .
C30 C29 C39 124.34(7) . .
C28 C29 C39 127.00(7) . .
C30 C29 Ca2 75.12(4) . .
C28 C29 Ca2 72.37(4) . .
C39 C29 Ca2 126.26(6) . .
C26 C30 C29 108.23(7) . .
C26 C30 C40 126.30(8) . .
C29 C30 C40 124.88(8) . .
C26 C30 Ca2 73.48(4) . .
C29 C30 Ca2 74.13(4) . .
C40 C30 Ca2 125.23(5) . .
C30 C26 C27 107.97(7) . .
C30 C26 C36 125.17(7) . .
C27 C26 C36 126.31(7) . .
C30 C26 Ca2 75.70(4) . .
C27 C26 Ca2 72.91(4) . .
C36 C26 Ca2 124.03(6) . .
C27 C37 H37A 109.5 . .
C27 C37 H37B 109.5 . .
H37A C37 H37B 109.5 . .
C27 C37 H37C 109.5 . .
H37A C37 H37C 109.5 . .
H37B C37 H37C 109.5 . .
C27 C37 H37D 109.5 . .
C27 C37 H37E 109.5 . .
H37D C37 H37E 109.5 . .
C27 C37 H37F 109.5 . .
H37D C37 H37F 109.5 . .
H37E C37 H37F 109.5 . .
C28 C38 H38A 109.5 . .
C28 C38 H38B 109.5 . .
H38A C38 H38B 109.5 . .
C28 C38 H38C 109.5 . .
H38A C38 H38C 109.5 . .
H38B C38 H38C 109.5 . .
C28 C38 H38D 109.5 . .
C28 C38 H38F 109.5 . .
H38D C38 H38F 109.5 . .
C28 C38 H38E 109.5 . .
H38D C38 H38E 109.5 . .
H38F C38 H38E 109.5 . .
C29 C39 H39B 109.5 . .
C29 C39 H39C 109.5 . .
H39B C39 H39C 109.5 . .
C29 C39 H39A 109.5 . .
H39B C39 H39A 109.5 . .
H39C C39 H39A 109.5 . .
C30 C40 H40A 109.5 . .
C30 C40 H40B 109.5 . .
H40A C40 H40B 109.5 . .
C30 C40 H40C 109.5 . .
H40A C40 H40C 109.5 . .
H40B C40 H40C 109.5 . .
C26 C36 H36A 109.5 . .
C26 C36 H36B 109.5 . .
H36A C36 H36B 109.5 . .
C26 C36 H36C 109.5 . .
H36A C36 H36C 109.5 . .
H36B C36 H36C 109.5 . .
C21B C22 C23B 111.5(3) . .
C21B C22 C32B 136.0(3) . .
C23B C22 C32B 112.1(2) . .
C21A C22 C23A 105.1(3) . .
C21A C22 C32A 113.5(3) . .
C23A C22 C32A 141.19(19) . .
C21B C22 Ca2 73.9(4) . .
C23B C22 Ca2 78.04(16) . .
C21A C22 Ca2 73.9(4) . .
C32B C22 Ca2 120.8(2) . .
C23A C22 Ca2 74.14(15) . .
C32A C22 Ca2 119.5(2) . .
C21A C25A C24A 109.1(3) . .
C21A C25A C35A 126.2(4) . .
C24A C25A C35A 124.2(2) . .
C21A C25A Ca2 74.0(4) . .
C24A C25A Ca2 74.60(11) . .
C35A C25A Ca2 123.49(14) . .
C25A C24A C23A 108.8(2) . .
C25A C24A C34A 124.6(2) . .
C23A C24A C34A 126.1(2) . .
C25A C24A Ca2 74.64(11) . .
C23A C24A Ca2 74.30(16) . .
C34A C24A Ca2 123.97(12) . .
C24A C23A C22 108.2(2) . .
C24A C23A C33A 126.5(3) . .
C22 C23A C33A 125.0(2) . .
C24A C23A Ca2 74.83(16) . .
C22 C23A Ca2 73.63(14) . .
C33A C23A Ca2 122.5(2) . .
C25A C21A C22 108.7(4) . .
C25A C21A C31A 128.5(6) . .
C22 C21A C31A 122.4(5) . .
C25A C21A Ca2 75.3(4) . .
C22 C21A Ca2 74.1(4) . .
C31A C21A Ca2 121.5(4) . .
C25A C35A H35C 109.5 . .
C25A C35A H35A 109.5 . .
H35C C35A H35A 109.5 . .
C25A C35A H35B 109.5 . .
H35C C35A H35B 109.5 . .
H35A C35A H35B 109.5 . .
C24A C34A H34A 109.5 . .
C24A C34A H34C 109.5 . .
H34A C34A H34C 109.5 . .
C24A C34A H34B 109.5 . .
H34A C34A H34B 109.5 . .
H34C C34A H34B 109.5 . .
C23A C33A H33C 109.5 . .
C23A C33A H33A 109.5 . .
H33C C33A H33A 109.5 . .
C23A C33A H33B 109.5 . .
H33C C33A H33B 109.5 . .
H33A C33A H33B 109.5 . .
C22 C32A Ca1 151.2(2) . .
C22 C32A H32A 109.5 . .
Ca1 C32A H32A 61 . .
C22 C32A H32C 109.5 . .
Ca1 C32A H32C 99.2 . .
H32A C32A H32C 109.5 . .
C22 C32A H32B 109.5 . .
Ca1 C32A H32B 56.5 . .
H32A C32A H32B 109.5 . .
H32C C32A H32B 109.5 . .
C21A C31A H31A 109.5 . .
C21A C31A H31C 109.5 . .
H31A C31A H31C 109.5 . .
C21A C31A H31B 109.5 . .
H31A C31A H31B 109.5 . .
H31C C31A H31B 109.5 . .
C24B C25B C21B 107.2(4) . .
C24B C25B C35B 125.8(2) . .
C21B C25B C35B 126.8(4) . .
C24B C25B Ca2 76.64(11) . .
C21B C25B Ca2 74.0(4) . .
C35B C25B Ca2 119.23(13) . .
C25B C24B C23B 108.9(2) . .
C25B C24B C34B 125.8(2) . .
C23B C24B C34B 124.7(3) . .
C25B C24B Ca2 72.55(11) . .
C23B C24B Ca2 76.54(16) . .
C34B C24B Ca2 124.74(12) . .
C22 C23B C24B 106.0(2) . .
C22 C23B C33B 128.7(2) . .
C24B C23B C33B 124.7(3) . .
C22 C23B Ca2 71.95(15) . .
C24B C23B Ca2 73.14(15) . .
C33B C23B Ca2 126.3(2) . .
C22 C21B C25B 106.3(5) . .
C22 C21B C31B 126.6(6) . .
C25B C21B C31B 126.8(6) . .
C22 C21B Ca2 75.7(4) . .
C25B C21B Ca2 74.3(4) . .
C31B C21B Ca2 119.9(4) . .
C25B C35B H35D 109.5 . .
C25B C35B H35F 109.5 . .
H35D C35B H35F 109.5 . .
C25B C35B H35E 109.5 . .
H35D C35B H35E 109.5 . .
H35F C35B H35E 109.5 . .
C24B C34B H34F 109.5 . .
C24B C34B H34E 109.5 . .
H34F C34B H34E 109.5 . .
C24B C34B H34D 109.5 . .
H34F C34B H34D 109.5 . .
H34E C34B H34D 109.5 . .
C23B C33B H33E 109.5 . .
C23B C33B H33D 109.5 . .
H33E C33B H33D 109.5 . .
C23B C33B H33F 109.5 . .
H33E C33B H33F 109.5 . .
H33D C33B H33F 109.5 . .
C22 C32B Ca1 163.3(4) . .
C22 C32B H32D 109.5 . .
Ca1 C32B H32D 85.1 . .
C22 C32B H32E 109.5 . .
Ca1 C32B H32E 56.3 . .
H32D C32B H32E 109.5 . .
C22 C32B H32F 109.5 . .
Ca1 C32B H32F 71.4 . .
H32D C32B H32F 109.5 . .
H32E C32B H32F 109.5 . .
C21B C31B H31D 109.5 . .
C21B C31B H31F 109.5 . .
H31D C31B H31F 109.5 . .
C21B C31B H31E 109.5 . .
H31D C31B H31E 109.5 . .
H31F C31B H31E 109.5 . .
C10 Ca1 C9 31.54(2) . .
C10 Ca1 C6 31.55(2) . .
C9 Ca1 C6 52.08(2) . .
C10 Ca1 C8 52.00(2) . .
C9 Ca1 C8 31.47(2) . .
C6 Ca1 C8 51.78(2) . .
C10 Ca1 C3 113.28(2) . .
C9 Ca1 C3 103.92(2) . .
C6 Ca1 C3 143.71(2) . .
C8 Ca1 C3 123.85(2) . .
C10 Ca1 C1 107.11(2) . .
C9 Ca1 C1 126.43(2) . .
C6 Ca1 C1 116.29(2) . .
C8 Ca1 C1 157.53(2) . .
C3 Ca1 C1 51.59(2) . .
C10 Ca1 C2 94.53(2) . .
C9 Ca1 C2 101.26(2) . .
C6 Ca1 C2 118.48(2) . .
C8 Ca1 C2 131.52(2) . .
C3 Ca1 C2 31.13(2) . .
C1 Ca1 C2 31.19(2) . .
C10 Ca1 C4 143.87(2) . .
C9 Ca1 C4 132.04(3) . .
C6 Ca1 C4 167.71(2) . .
C8 Ca1 C4 139.07(2) . .
C3 Ca1 C4 31.19(3) . .
C1 Ca1 C4 51.43(2) . .
C2 Ca1 C4 51.40(2) . .
C10 Ca1 C7 51.87(2) . .
C9 Ca1 C7 51.89(2) . .
C6 Ca1 C7 31.18(2) . .
C8 Ca1 C7 31.23(2) . .
C3 Ca1 C7 154.48(3) . .
C1 Ca1 C7 146.01(2) . .
C2 Ca1 C7 146.38(2) . .
C4 Ca1 C7 160.73(2) . .
C10 Ca1 C5 138.20(2) . .
C9 Ca1 C5 152.39(2) . .
C6 Ca1 C5 138.95(2) . .
C8 Ca1 C5 168.68(2) . .
C3 Ca1 C5 51.46(3) . .
C1 Ca1 C5 31.16(2) . .
C2 Ca1 C5 51.42(2) . .
C4 Ca1 C5 30.97(2) . .
C7 Ca1 C5 154.01(2) . .
C10 Ca1 C32A 131.65(12) . .
C9 Ca1 C32A 119.88(11) . .
C6 Ca1 C32A 104.04(11) . .
C8 Ca1 C32A 88.66(12) . .
C3 Ca1 C32A 112.05(11) . .
C1 Ca1 C32A 113.67(11) . .
C2 Ca1 C32A 133.66(12) . .
C4 Ca1 C32A 83.78(12) . .
C7 Ca1 C32A 79.82(12) . .
C5 Ca1 C32A 84.71(12) . .
C10 Ca1 C32B 132.21(12) . .
C9 Ca1 C32B 116.36(11) . .
C6 Ca1 C32B 106.93(12) . .
C8 Ca1 C32B 85.77(11) . .
C3 Ca1 C32B 108.55(11) . .
C1 Ca1 C32B 116.70(12) . .
C2 Ca1 C32B 133.02(12) . .
C4 Ca1 C32B 81.95(12) . .
C7 Ca1 C32B 80.56(12) . .
C5 Ca1 C32B 86.59(12) . .
C28 Ca2 C27 31.45(2) . .
C28 Ca2 C25B 116.03(5) . .
C27 Ca2 C25B 102.87(6) . .
C28 Ca2 C21B 125.57(18) . .
C27 Ca2 C21B 98.71(16) . .
C25B Ca2 C21B 31.71(16) . .
C28 Ca2 C21A 122.80(16) . .
C27 Ca2 C21A 94.60(15) . .
C28 Ca2 C22 154.20(2) . .
C27 Ca2 C22 123.59(3) . .
C25B Ca2 C22 50.60(5) . .
C21B Ca2 C22 30.39(19) . .
C21A Ca2 C22 32.07(16) . .
C28 Ca2 C26 51.74(2) . .
C27 Ca2 C26 31.40(2) . .
C25B Ca2 C26 119.74(6) . .
C21B Ca2 C26 100.05(13) . .
C21A Ca2 C26 94.35(14) . .
C22 Ca2 C26 111.59(3) . .
C28 Ca2 C23A 154.82(6) . .
C27 Ca2 C23A 143.86(7) . .
C21A Ca2 C23A 52.14(16) . .
C22 Ca2 C23A 32.23(8) . .
C26 Ca2 C23A 143.44(8) . .
C28 Ca2 C24A 124.27(6) . .
C27 Ca2 C24A 119.66(6) . .
C21A Ca2 C24A 51.27(14) . .
C22 Ca2 C24A 52.27(5) . .
C26 Ca2 C24A 139.47(6) . .
C23A Ca2 C24A 30.87(7) . .
C28 Ca2 C25A 110.23(5) . .
C27 Ca2 C25A 93.26(6) . .
C21A Ca2 C25A 30.70(15) . .
C22 Ca2 C25A 52.07(5) . .
C26 Ca2 C25A 108.71(6) . .
C23A Ca2 C25A 51.23(8) . .
C24A Ca2 C25A 30.77(7) . .
C28 Ca2 C29 31.28(2) . .
C27 Ca2 C29 51.61(2) . .
C25B Ca2 C29 147.15(5) . .
C21B Ca2 C29 149.30(15) . .
C21A Ca2 C29 144.22(14) . .
C22 Ca2 C29 157.20(2) . .
C26 Ca2 C29 51.16(3) . .
C23A Ca2 C29 163.59(8) . .
C24A Ca2 C29 150.31(5) . .
C25A Ca2 C29 141.29(5) . .
C28 Ca2 C24B 132.85(5) . .
C27 Ca2 C24B 131.69(6) . .
C25B Ca2 C24B 30.81(7) . .
C21B Ca2 C24B 51.16(14) . .
C22 Ca2 C24B 49.76(4) . .
C26 Ca2 C24B 149.74(6) . .
C29 Ca2 C24B 152.60(5) . .

loop_
_geom_bond_atom_site_label_1
_geom_bond_atom_site_label_2
_geom_bond_distance
_geom_bond_site_symmetry_2
C7 C6 1.4164(10) .
C7 C8 1.4211(10) .
C7 C17 1.5007(10) .
C7 Ca1 2.6476(7) .
C8 C9 1.4217(10) .
C8 C18 1.5008(10) .
C8 Ca1 2.6313(7) .
C9 C10 1.4178(10) .
C9 C19 1.5009(10) .
C9 Ca1 2.6105(7) .
C10 C6 1.4215(10) .
C10 C20 1.5008(10) .
C10 Ca1 2.6058(7) .
C6 C16 1.5019(10) .
C6 Ca1 2.6224(7) .
C17 H17A 1.077 .
C17 H17B 1.077 .
C17 H17C 1.077 .
C18 H18A 1.077 .
C18 H18B 1.077 .
C18 H18C 1.077 .
C18 H18E 1.077 .
C18 H18F 1.077 .
C18 H18D 1.077 .
C19 H19A 1.077 .
C19 H19B 1.077 .
C19 H19C 1.077 .
C19 H19D 1.077 .
C19 H19E 1.077 .
C19 H19F 1.077 .
C20 H20A 1.077 .
C20 H20B 1.077 .
C20 H20C 1.077 .
C16 H16A 1.077 .
C16 H16B 1.077 .
C16 H16C 1.077 .
C16 H16D 1.077 .
C16 H16E 1.077 .
C16 H16F 1.077 .
C4 C5 1.4151(11) .
C4 C3 1.4195(12) .
C4 C14 1.5019(11) .
C4 Ca1 2.6478(8) .
C3 C2 1.4164(10) .
C3 C13 1.5027(12) .
C3 Ca1 2.6324(8) .
C2 C1 1.4195(10) .
C2 C12 1.4998(10) .
C2 Ca1 2.6457(7) .
C1 C5 1.4205(10) .
C1 C11 1.5002(10) .
C1 Ca1 2.6349(8) .
C5 C15 1.5011(11) .
C5 Ca1 2.6533(8) .
C14 H14A 1.077 .
C14 H14B 1.077 .
C14 H14C 1.077 .
C14 H14D 1.077 .
C14 H14E 1.077 .
C14 H14F 1.077 .
C13 H13A 1.077 .
C13 H13B 1.077 .
C13 H13C 1.077 .
C13 H13D 1.077 .
C13 H13E 1.077 .
C13 H13F 1.077 .
C12 H12A 1.077 .
C12 H12B 1.077 .
C12 H12C 1.077 .
C11 Ca2 3.0221(8) 1_455
C11 H11B 1.077 .
C11 H11A 1.077 .
C11 H11C 1.077 .
C15 Ca2 3.2278(9) 1_455
C15 H15C 1.077 .
C15 H15B 1.077 .
C15 H15A 1.077 .
C27 C28 1.4153(11) .
C27 C26 1.4233(10) .
C27 C37 1.5032(11) .
C27 Ca2 2.6114(7) .
C28 C29 1.4228(10) .
C28 C38 1.5006(11) .
C28 Ca2 2.6116(7) .
C29 C30 1.4153(11) .
C29 C39 1.5008(12) .
C29 Ca2 2.6629(8) .
C30 C26 1.4146(12) .
C30 C40 1.5038(11) .
C30 Ca2 2.6756(8) .
C26 C36 1.4986(12) .
C26 Ca2 2.6472(7) .
C37 H37A 1.077 .
C37 H37B 1.077 .
C37 H37C 1.077 .
C37 H37D 1.077 .
C37 H37E 1.077 .
C37 H37F 1.077 .
C38 H38A 1.077 .
C38 H38B 1.077 .
C38 H38C 1.077 .
C38 H38D 1.077 .
C38 H38F 1.077 .
C38 H38E 1.077 .
C39 H39B 1.077 .
C39 H39C 1.077 .
C39 H39A 1.077 .
C40 H40A 1.077 .
C40 H40B 1.077 .
C40 H40C 1.077 .
C36 H36A 1.077 .
C36 H36B 1.077 .
C36 H36C 1.077 .
C22 C21B 1.379(9) .
C22 C23B 1.389(4) .
C22 C21A 1.459(8) .
C22 C32B 1.459(6) .
C22 C23A 1.468(4) .
C22 C32A 1.547(5) .
C22 Ca2 2.6413(7) .
C25A C21A 1.402(7) .
C25A C24A 1.409(3) .
C25A C35A 1.506(3) .
C25A Ca2 2.655(2) .
C24A C23A 1.411(3) .
C24A C34A 1.506(2) .
C24A Ca2 2.6550(17) .
C23A C33A 1.497(4) .
C23A Ca2 2.648(4) .
C21A C31A 1.498(7) .
C21A Ca2 2.639(9) .
C35A H35C 1.077 .
C35A H35A 1.077 .
C35A H35B 1.077 .
C34A H34A 1.077 .
C34A H34C 1.077 .
C34A H34B 1.077 .
C33A H33C 1.077 .
C33A H33A 1.077 .
C33A H33B 1.077 .
C32A Ca1 2.948(6) .
C32A H32A 1.077 .
C32A H32C 1.077 .
C32A H32B 1.077 .
C31A H31A 1.077 .
C31A H31C 1.077 .
C31A H31B 1.077 .
C25B C24B 1.408(3) .
C25B C21B 1.432(7) .
C25B C35B 1.508(3) .
C25B Ca2 2.622(2) .
C24B C23B 1.411(3) .
C24B C34B 1.507(3) .
C24B Ca2 2.6743(18) .
C23B C33B 1.506(4) .
C23B Ca2 2.718(4) .
C21B C31B 1.508(7) .
C21B Ca2 2.619(10) .
C35B H35D 1.077 .
C35B H35F 1.077 .
C35B H35E 1.077 .
C34B H34F 1.077 .
C34B H34E 1.077 .
C34B H34D 1.077 .
C33B H33E 1.077 .
C33B H33D 1.077 .
C33B H33F 1.077 .
C32B Ca1 2.951(6) .
C32B H32D 1.077 .
C32B H32E 1.077 .
C32B H32F 1.077 .
C31B H31D 1.077 .
C31B H31F 1.077 .
C31B H31E 1.077 .
